data_7712484
loop_
_publ_author_name
'Solodovnikov, Sergey F.'
'Meshalkin, Arkadiy B.'
'Sukhikh, Aleksandr S.'
'Solodovnikova, Zoya A.'
'Zolotova, Evgeniya S.'
'Yudin, Vasiliy N.'
'Kadyrova, Yuliya M.'
'Khaikina, Elena G.'
'Mateyshina, Yuliya G.'
'Uvarov, Nikolai F.'
'Pugachev, Aleksey M.'
'Kovtunets, Evgeniy V.'

_publ_section_title
;
 Resolving old problems with layered polytungstates related to hexagonal
 tungsten bronze: phase formation, structures, crystal chemistry and some
 properties.
;
_journal_issue 9
_journal_name_full 'Dalton transactions (Cambridge, England : 2003)'
_journal_page_first 2770
_journal_page_last 2785
_journal_paper_doi 10.1039/d2dt03895a
_journal_volume 52
_journal_year 2023
_chemical_formula_moiety 'K4.002 O35 W11'
_chemical_formula_sum 'K4 O35 W11'
_chemical_formula_weight 2738.75
_space_group_crystal_system monoclinic
_space_group_IT_number 3
_space_group_name_Hall 'P 2y'
_space_group_name_H-M_alt 'P 1 2 1'
_atom_sites_solution_primary dual
_audit_creation_date 2022-07-13
_audit_creation_method
;
Olex2 1.3
(compiled 2020.11.12 svn.r5f609507 for OlexSys, GUI svn.r6272)
;
_audit_update_record
;
2022-10-06 deposited with the CCDC.	2023-01-31 downloaded from the CCDC.
;
_cell_angle_alpha 90
_cell_angle_beta 90.026(7)
_cell_angle_gamma 90
_cell_formula_units_Z 1
_cell_length_a 3.8184(5)
_cell_length_b 7.2998(9)
_cell_length_c 25.440(3)
_cell_measurement_reflns_used 928
_cell_measurement_temperature 298(2)
_cell_measurement_theta_max 29.92
_cell_measurement_theta_min 2.79
_cell_volume 709.10(15)
_computing_molecular_graphics 'Olex2 1.3 (Dolomanov et al., 2009)'
_computing_publication_material 'Olex2 1.3 (Dolomanov et al., 2009)'
_computing_structure_refinement 'SHELXL-2017/1 (Sheldrick, 2017)'
_computing_structure_solution 'SHELXT 2018/2 (Sheldrick, 2018)'
_diffrn_ambient_temperature 298(2)
_diffrn_detector PIXEL
_diffrn_detector_area_resol_mean 7.41
_diffrn_detector_type 'Bruker PHOTON III area detector'
_diffrn_measured_fraction_theta_full 0.999
_diffrn_measured_fraction_theta_max 0.997
_diffrn_measurement_device 'three-circle diffractometer'
_diffrn_measurement_device_type 'Bruker D8 Venture diffractometer'
_diffrn_measurement_method '\w and \f scans'
_diffrn_radiation_monochromator 'Incoatec HELIOS multilayer mirrors'
_diffrn_radiation_type MoK\a
_diffrn_radiation_wavelength 0.71073
_diffrn_reflns_av_R_equivalents 0.0850
_diffrn_reflns_av_unetI/netI 0.0662
_diffrn_reflns_Laue_measured_fraction_full 0.999
_diffrn_reflns_Laue_measured_fraction_max 0.997
_diffrn_reflns_limit_h_max 5
_diffrn_reflns_limit_h_min -5
_diffrn_reflns_limit_k_max 10
_diffrn_reflns_limit_k_min -10
_diffrn_reflns_limit_l_max 36
_diffrn_reflns_limit_l_min -36
_diffrn_reflns_number 17089
_diffrn_reflns_point_group_measured_fraction_full 1.000
_diffrn_reflns_point_group_measured_fraction_max 0.998
_diffrn_reflns_theta_full 25.242
_diffrn_reflns_theta_max 30.608
_diffrn_reflns_theta_min 1.601
_diffrn_source 'Incoatec IuS3.0 microfocus X-ray tube'
_exptl_absorpt_coefficient_mu 45.118
_exptl_absorpt_correction_T_max 0.7461
_exptl_absorpt_correction_T_min 0.4428
_exptl_absorpt_correction_type multi-scan
_exptl_absorpt_process_details
;
SADABS-2016/2 (Bruker,2016/2) was used for absorption correction.
wR2(int) was 0.0916 before and 0.0531 after correction.
The Ratio of minimum to maximum transmission is 0.5935.
The \l/2 correction factor is Not present.
;
_exptl_crystal_colour colourless
_exptl_crystal_density_diffrn 6.413
_exptl_crystal_description needle
_exptl_crystal_F_000 1170
_exptl_crystal_recrystallization_method 'From the Melt'
_exptl_crystal_size_max 0.14
_exptl_crystal_size_mid 0.02
_exptl_crystal_size_min 0.02
_refine_diff_density_max 5.923
_refine_diff_density_min -11.028
_refine_diff_density_rms 0.931
_refine_ls_abs_structure_details
;
 Twinning involves inversion, so Flack parameter cannot be determined
;
_refine_ls_extinction_coef 0.00079(19)
_refine_ls_extinction_expression Fc^*^=kFc[1+0.001xFc^2^\l^3^/sin(2\q)]^-1/4^
_refine_ls_extinction_method 'SHELXL-2017/1 (Sheldrick 2017)'
_refine_ls_goodness_of_fit_ref 1.082
_refine_ls_hydrogen_treatment undef
_refine_ls_matrix_type full
_refine_ls_number_parameters 179
_refine_ls_number_reflns 4367
_refine_ls_number_restraints 2
_refine_ls_restrained_S_all 1.091
_refine_ls_R_factor_all 0.0652
_refine_ls_R_factor_gt 0.0632
_refine_ls_shift/su_max 4.592
_refine_ls_shift/su_mean 0.166
_refine_ls_structure_factor_coef Fsqd
_refine_ls_weighting_details 'w=1/[\s^2^(Fo^2^)+(0.0882P)^2^+17.0568P] where P=(Fo^2^+2Fc^2^)/3'
_refine_ls_weighting_scheme calc
_refine_ls_wR_factor_gt 0.1577
_refine_ls_wR_factor_ref 0.1599
_reflns_Friedel_coverage 0.868
_reflns_Friedel_fraction_full 1.000
_reflns_Friedel_fraction_max 0.998
_reflns_number_gt 4221
_reflns_number_total 4367
_reflns_threshold_expression 'I > 2\s(I)'
_cod_data_source_file d2dt03895a2.cif
_cod_data_source_block K4W11O35
_cod_original_cell_volume 709.11(15)
_cod_database_code 7712484
_shelx_shelxl_version_number 2017/1
_shelx_space_group_comment
;
The symmetry employed for this shelxl refinement is uniquely defined
by the following loop, which should always be used as a source of
symmetry information in preference to the above space-group names.
They are only intended as comments.
;
_shelx_estimated_absorpt_t_max 0.466
_shelx_estimated_absorpt_t_min 0.061
_olex2_refinement_description
;
1. Twinned data refinement
 Scales: 0.23947
 0.26214 0.25936 0.23903
2. Restrained distances
 W2-O4
 1.7 with sigma of 0.01
3. Others
 1*[Sof(K1)]+1*[Sof(K2)]+1*[Sof(K4)]=1.5 with esd of 0
 Sof(W6B)=Sof(O18B)=1-FVAR(1)
 Sof(W6A)=Sof(O18A)=FVAR(1)
 Fixed Sof: W1(0.5) O1(0.5)
 Fixed Y: W1(0)
;
_olex2_submission_special_instructions 'No special instructions were received'

loop_
_space_group_symop_operation_xyz
'x, y, z'
'-x, y, -z'

loop_
_atom_site_label
_atom_site_type_symbol
_atom_site_fract_x
_atom_site_fract_y
_atom_site_fract_z
_atom_site_U_iso_or_equiv
_atom_site_adp_type
_atom_site_occupancy
_atom_site_site_symmetry_order
_atom_site_calc_flag
_atom_site_refinement_flags_posn
_atom_site_refinement_flags_adp
_atom_site_refinement_flags_occupancy
_atom_site_disorder_assembly
_atom_site_disorder_group
W1 W 0.5933(14) 0.000000 -0.0001(3) 0.0186(10) Uani 0.5 1 d . . P . .
W2 W 0.4818(12) 0.7523(10) 0.12348(12) 0.0341(7) Uani 1 1 d D . . . .
W3 W 0.5447(4) 0.2569(11) 0.12404(14) 0.0187(6) Uani 1 1 d . . . . .
W4 W 0.4586(10) 0.5038(9) 0.25099(5) 0.0292(7) Uani 1 1 d . . . . .
W5 W 0.5023(5) 0.2446(8) 0.37661(10) 0.0054(3) Uani 1 1 d . . . . .
W6A W 0.6098(12) 0.7535(12) 0.37874(19) 0.0211(11) Uani 0.576(9) 1 d . . P . .
W6B W 0.3693(14) 0.7539(14) 0.3744(3) 0.0210(15) Uani 0.424(9) 1 d . . P . .
K1 K 0.104(4) -0.004(5) 0.2539(4) 0.032(3) Uani 0.834(4) 1 d . . P . .
K2 K 0.107(6) 0.494(5) -0.0023(9) 0.018(4) Uani 0.409(4) 1 d . . P . .
K3 K 0.000000 0.007(6) 0.500000 0.056(5) Uani 1 2 d S T P . .
K4 K 0.647(8) 0.495(6) 0.5049(15) 0.006(6) Uani 0.258(4) 1 d . . P . .
O1 O 1.05(3) -0.063(7) 0.003(6) 0.041(19) Uiso 0.5 1 d . . P . .
O2 O 0.568(8) 0.181(4) 0.0510(13) 0.018(6) Uiso 1 1 d . . . . .
O3 O 0.575(9) -0.181(4) 0.0511(15) 0.025(7) Uiso 1 1 d . . . . .
O4 O 0.062(3) 0.777(3) 0.1247(8) -0.001(4) Uiso 1 1 d D . . . .
O5 O 0.431(9) 0.683(4) 0.1930(13) 0.021(6) Uiso 1 1 d . . . . .
O6 O 0.558(7) 1.002(5) 0.1420(7) 0.021(4) Uiso 1 1 d . . . . .
O7 O 0.473(8) 0.501(5) 0.1006(8) 0.024(4) Uiso 1 1 d . . . . .
O8 O 0.114(5) 0.280(3) 0.1214(8) 0.000(4) Uiso 1 1 d . . . . .
O9 O 0.440(8) 0.323(4) 0.1924(13) 0.019(6) Uiso 1 1 d . . . . .
O10 O 0.88(3) 0.49(3) 0.237(2) 0.14(3) Uiso 1 1 d . . . . .
O11 O 0.550(10) 0.687(5) 0.2948(15) 0.028(7) Uiso 1 1 d . . . . .
O12 O 0.572(8) 0.309(4) 0.2968(13) 0.021(6) Uiso 1 1 d . . . . .
O13 O 0.95(2) 0.237(9) 0.363(2) 0.09(2) Uiso 1 1 d . . . . .
O14 O 0.427(10) 0.193(5) 0.4422(16) 0.030(7) Uiso 1 1 d . . . . .
O15 O 0.546(8) 0.500(5) 0.3855(8) 0.024(4) Uiso 1 1 d . . . . .
O16 O 0.457(7) 0.001(5) 0.3501(7) 0.017(4) Uiso 1 1 d . . . . .
O17 O 0.432(9) 0.810(4) 0.4424(13) 0.019(6) Uiso 1 1 d . . . . .
O18A O 1.081(10) 0.776(5) 0.3806(13) -0.001(7) Uiso 0.576(9) 1 d . . P . .
O18B O 0.881(12) 0.769(8) 0.367(2) -0.001(9) Uiso 0.424(9) 1 d . . P . .

loop_
_atom_site_aniso_label
_atom_site_aniso_U_11
_atom_site_aniso_U_22
_atom_site_aniso_U_33
_atom_site_aniso_U_23
_atom_site_aniso_U_13
_atom_site_aniso_U_12
W1 0.037(3) 0.0131(9) 0.0061(7) -0.004(2) -0.009(3) -0.0117(16)
W2 0.0646(15) 0.0270(11) 0.0108(8) 0.0110(8) 0.0149(16) 0.020(3)
W3 0.0193(10) 0.0197(11) 0.0170(11) -0.0072(7) 0.0020(9) -0.0080(12)
W4 0.071(2) 0.0092(5) 0.0073(5) -0.0005(7) -0.0125(18) 0.008(2)
W5 0.0017(4) 0.0046(5) 0.0100(7) -0.0001(6) -0.0036(8) -0.0029(10)
W6A 0.043(2) 0.0139(15) 0.0063(17) -0.0042(17) 0.0068(17) -0.011(2)
W6B 0.021(3) 0.030(3) 0.012(2) 0.003(3) 0.007(2) 0.008(5)
K1 0.032(7) 0.041(7) 0.024(4) -0.013(7) 0.012(6) -0.010(9)
K2 0.005(9) 0.043(10) 0.005(5) -0.001(12) -0.001(8) 0.017(8)
K3 0.029(8) 0.134(15) 0.004(3) 0.000 0.018(6) 0.000
K4 0.000(15) 0.010(11) 0.007(13) -0.009(13) -0.002(11) 0.003(10)

loop_
_atom_type_symbol
_atom_type_description
_atom_type_scat_dispersion_real
_atom_type_scat_dispersion_imag
_atom_type_scat_source
O O 0.0106 0.0060 'International Tables Vol C Tables 4.2.6.8 and 6.1.1.4'
K K 0.2009 0.2494 'International Tables Vol C Tables 4.2.6.8 and 6.1.1.4'
W W -0.8490 6.8722 'International Tables Vol C Tables 4.2.6.8 and 6.1.1.4'

loop_
_geom_angle_atom_site_label_1
_geom_angle_atom_site_label_2
_geom_angle_atom_site_label_3
_geom_angle
_geom_angle_site_symmetry_1
_geom_angle_site_symmetry_3
_geom_angle_publ_flag
W1 W1 W1 179.4(13) 2_655 2_755 ?
W1 W1 K2 72.8(3) 2_755 2_645 ?
W1 W1 K2 107.2(3) 2_655 2_645 ?
W1 W1 K2 107.6(4) 2_655 2_655 ?
W1 W1 K2 62.8(4) 2_655 . ?
W1 W1 K2 72.4(4) 2_755 2_655 ?
W1 W1 K2 117.2(4) 2_755 . ?
W1 W1 O1 12.7(16) 2_655 1_455 ?
W1 W1 O1 161(3) 2_655 2_755 ?
W1 W1 O1 165(2) 2_655 . ?
W1 W1 O2 86.6(13) 2_655 . ?
W1 W1 O2 72.0(11) 2_655 2_655 ?
W1 W1 O3 71.3(12) 2_655 2_655 ?
W1 W1 O3 87.5(13) 2_655 . ?
K2 W1 K2 145.1(7) 2_655 2_645 ?
K2 W1 K2 170.0(4) 2_645 . ?
K2 W1 K2 44.9(8) 2_655 . ?
O1 W1 W1 14.9(19) . 2_755 ?
O1 W1 W1 167.2(16) 1_455 2_755 ?
O1 W1 W1 19(3) 2_755 2_755 ?
O1 W1 K2 136(3) 2_755 . ?
O1 W1 K2 94.5(15) 1_455 2_645 ?
O1 W1 K2 120.2(16) 1_455 2_655 ?
O1 W1 K2 58.0(18) . 2_645 ?
O1 W1 K2 132.0(17) . . ?
O1 W1 K2 75.4(15) 1_455 . ?
O1 W1 K2 54(3) 2_755 2_645 ?
O1 W1 K2 87.1(19) . 2_655 ?
O1 W1 K2 91(2) 2_755 2_655 ?
O1 W1 O1 6(9) 2_755 . ?
O1 W1 O1 148(4) 2_755 1_455 ?
O1 W1 O1 152(3) . 1_455 ?
O1 W1 O2 119(5) 2_755 2_655 ?
O1 W1 O2 120(4) . 2_655 ?
O1 W1 O2 108(5) 2_755 . ?
O1 W1 O2 102(4) . . ?
O1 W1 O3 100(4) . 2_655 ?
O1 W1 O3 80(4) . . ?
O1 W1 O3 81(5) 2_755 . ?
O1 W1 O3 94(5) 2_755 2_655 ?
O2 W1 W1 93.0(10) . 2_755 ?
O2 W1 W1 108.4(10) 2_655 2_755 ?
O2 W1 K2 57.2(10) 2_655 2_655 ?
O2 W1 K2 40.8(10) 2_655 . ?
O2 W1 K2 138.8(10) 2_655 2_645 ?
O2 W1 K2 47.6(10) . 2_655 ?
O2 W1 K2 133.2(11) . 2_645 ?
O2 W1 K2 49.6(11) . . ?
O2 W1 O1 95(3) . 1_455 ?
O2 W1 O1 82(3) 2_655 1_455 ?
O2 W1 O2 87.9(19) . 2_655 ?
O2 W1 O3 90.8(9) . . ?
O2 W1 O3 85.2(9) 2_655 2_655 ?
O2 W1 O3 157.9(17) . 2_655 ?
O3 W1 W1 109.2(10) 2_655 2_755 ?
O3 W1 W1 92.1(11) . 2_755 ?
O3 W1 K2 116.2(11) 2_655 . ?
O3 W1 K2 57.5(11) 2_655 2_645 ?
O3 W1 K2 132.7(12) . 2_655 ?
O3 W1 K2 128.7(11) . . ?
O3 W1 K2 47.2(11) . 2_645 ?
O3 W1 K2 138.9(11) 2_655 2_655 ?
O3 W1 O1 78(3) . 1_455 ?
O3 W1 O1 64(3) 2_655 1_455 ?
O3 W1 O2 159.5(17) . 2_655 ?
O3 W1 O3 88(2) . 2_655 ?
K1 W2 K2 127.1(4) 1_565 2 ?
K2 W2 K1 176.0(6) 2_655 1_565 ?
K2 W2 K1 137.9(4) . 1_565 ?
K2 W2 K2 55.4(3) 2_655 2 ?
K2 W2 K2 10.9(6) . 2 ?
K2 W2 K2 44.6(6) 2_655 . ?
O3 W2 K1 137.6(11) 1_565 1_565 ?
O3 W2 K2 54.5(11) 1_565 . ?
O3 W2 K2 45.8(11) 1_565 2_655 ?
O3 W2 K2 61.3(11) 1_565 2 ?
O3 W2 O4 79.0(12) 1_565 1_655 ?
O4 W2 K1 65.1(8) . 1_565 ?
O4 W2 K1 108.0(6) 1_655 1_565 ?
O4 W2 K2 117.7(8) . 2_655 ?
O4 W2 K2 124.9(6) 1_655 2 ?
O4 W2 K2 73.3(8) . . ?
O4 W2 K2 114.1(6) 1_655 . ?
O4 W2 K2 69.7(6) 1_655 2_655 ?
O4 W2 K2 62.6(8) . 2 ?
O4 W2 O3 100.0(13) . 1_565 ?
O4 W2 O4 168.6(14) . 1_655 ?
O4 W2 O5 84.7(13) . . ?
O4 W2 O6 92.3(11) . . ?
O4 W2 O7 95.5(12) . . ?
O5 W2 K1 45.3(10) . 1_565 ?
O5 W2 K2 126.9(11) . . ?
O5 W2 K2 131.1(11) . 2_655 ?
O5 W2 K2 121.0(11) . 2 ?
O5 W2 O3 175.3(16) . 1_565 ?
O5 W2 O4 96.6(12) . 1_655 ?
O5 W2 O6 92.5(11) . . ?
O5 W2 O7 91.4(12) . . ?
O6 W2 K1 55.2(8) . 1_565 ?
O6 W2 K2 135.0(8) . . ?
O6 W2 K2 126.2(8) . 2_655 ?
O6 W2 K2 133.2(9) . 2 ?
O6 W2 O3 88.2(12) . 1_565 ?
O6 W2 O4 76.4(10) . 1_655 ?
O6 W2 O7 171.6(12) . . ?
O7 W2 K1 131.5(9) . 1_565 ?
O7 W2 K2 45.5(8) . . ?
O7 W2 K2 46.7(9) . 2_655 ?
O7 W2 K2 49.4(9) . 2 ?
O7 W2 O3 87.3(11) . 1_565 ?
O7 W2 O4 95.7(11) . 1_655 ?
K1 W3 K1 53.1(3) . 1_655 ?
K1 W3 K2 121.2(4) . 2 ?
K1 W3 K2 173.2(5) . 1_655 ?
K2 W3 K1 131.6(4) . . ?
K2 W3 K1 130.2(4) 2_655 1_655 ?
K2 W3 K1 175.1(3) . 1_655 ?
K2 W3 K1 174.2(4) 2 1_655 ?
K2 W3 K1 176.7(4) 2_655 . ?
K2 W3 K1 120.3(3) 1_655 1_655 ?
K2 W3 K2 45.2(7) 2_655 . ?
K2 W3 K2 55.6(4) 2_655 2 ?
K2 W3 K2 9.9(6) 2_655 1_655 ?
K2 W3 K2 65.5(5) 1_655 2 ?
K2 W3 K2 10.5(6) . 2 ?
K2 W3 K2 55.0(3) . 1_655 ?
O2 W3 K1 130.4(10) . . ?
O2 W3 K1 125.3(10) . 1_655 ?
O2 W3 K2 50.7(10) . 1_655 ?
O2 W3 K2 57.0(10) . 2 ?
O2 W3 K2 48.0(10) . 2_655 ?
O2 W3 K2 51.3(10) . . ?
O2 W3 O8 86.9(11) . 1_655 ?
O6 W3 K1 51.9(8) 1_545 1_655 ?
O6 W3 K1 51.5(8) 1_545 . ?
O6 W3 K2 129.0(8) 1_545 2_655 ?
O6 W3 K2 125.1(8) 1_545 2 ?
O6 W3 K2 128.4(8) 1_545 . ?
O6 W3 K2 124.3(8) 1_545 1_655 ?
O6 W3 O2 87.3(11) 1_545 . ?
O6 W3 O8 93.1(10) 1_545 1_655 ?
O7 W3 K1 128.3(9) . . ?
O7 W3 K1 135.8(9) . 1_655 ?
O7 W3 K2 56.7(9) . 1_655 ?
O7 W3 K2 44.2(9) . . ?
O7 W3 K2 50.6(9) . 2_655 ?
O7 W3 K2 47.0(9) . 2 ?
O7 W3 O2 88.4(11) . . ?
O7 W3 O6 171.8(11) . 1_545 ?
O7 W3 O8 93.6(11) . 1_655 ?
O8 W3 K1 124.1(8) . 1_655 ?
O8 W3 K1 71.2(7) . . ?
O8 W3 K1 64.5(6) 1_655 1_655 ?
O8 W3 K1 117.5(7) 1_655 . ?
O8 W3 K2 55.9(6) 1_655 1_655 ?
O8 W3 K2 60.7(8) . . ?
O8 W3 K2 65.8(7) 1_655 2_655 ?
O8 W3 K2 110.9(7) 1_655 . ?
O8 W3 K2 50.2(8) . 2 ?
O8 W3 K2 105.7(9) . 2_655 ?
O8 W3 K2 115.6(8) . 1_655 ?
O8 W3 K2 121.3(6) 1_655 2 ?
O8 W3 O2 92.0(12) . . ?
O8 W3 O6 97.7(12) . 1_545 ?
O8 W3 O7 75.5(12) . . ?
O8 W3 O8 169.1(14) . 1_655 ?
O8 W3 O9 78.3(13) . . ?
O9 W3 K1 44.5(10) . . ?
O9 W3 K1 60.5(10) . 1_655 ?
O9 W3 K2 116.4(11) . 2 ?
O9 W3 K2 135.8(10) . 1_655 ?
O9 W3 K2 136.5(10) . 2_655 ?
O9 W3 K2 123.5(11) . . ?
O9 W3 O2 170.1(15) . . ?
O9 W3 O6 91.9(11) . 1_545 ?
O9 W3 O7 91.2(12) . . ?
O9 W3 O8 103.0(12) . 1_655 ?
K1 W4 K1 139.3(4) 1_565 . ?
O5 W4 K1 51.4(9) . 1_565 ?
O5 W4 K1 128.1(10) . . ?
O5 W4 O9 83.0(8) . . ?
O5 W4 O10 81(4) . 1_455 ?
O9 W4 K1 128.5(10) . 1_565 ?
O9 W4 K1 51.6(9) . . ?
O9 W4 O10 80(4) . 1_455 ?
O10 W4 K1 113(8) . 1_565 ?
O10 W4 K1 107(8) . . ?
O10 W4 K1 72(6) 1_455 1_565 ?
O10 W4 K1 69(6) 1_455 . ?
O10 W4 O5 85(5) . . ?
O10 W4 O9 81(5) . . ?
O10 W4 O10 158(4) . 1_455 ?
O10 W4 O11 89(6) . . ?
O10 W4 O12 83(6) . . ?
O11 W4 K1 139.7(12) . . ?
O11 W4 K1 49.6(12) . 1_565 ?
O11 W4 O5 89.0(15) . . ?
O11 W4 O9 167.4(16) . . ?
O11 W4 O10 108(5) . 1_455 ?
O11 W4 O12 97.7(9) . . ?
O12 W4 K1 50.2(10) . . ?
O12 W4 K1 140.6(10) . 1_565 ?
O12 W4 O5 166.4(14) . . ?
O12 W4 O9 88.3(14) . . ?
O12 W4 O10 108(5) . 1_455 ?
K1 W5 K1 55.3(2) . 1_655 ?
K1 W5 K3 103.6(4) . . ?
K1 W5 K3 126.8(6) . 1_655 ?
K3 W5 K1 97.5(4) 1_655 1_655 ?
K3 W5 K1 129.4(6) . 1_655 ?
K3 W5 K3 56.1(3) 1_655 . ?
K4 W5 K1 139.1(5) . 1_655 ?
K4 W5 K1 148.0(6) 2_656 . ?
K4 W5 K1 156.7(6) 2_656 1_655 ?
K4 W5 K1 165.6(5) . . ?
K4 W5 K3 68.9(8) 2_656 1_655 ?
K4 W5 K3 59.4(8) 2_656 . ?
K4 W5 K3 66.9(8) . . ?
K4 W5 K3 58.0(8) . 1_655 ?
K4 W5 K4 17.7(9) 2_656 . ?
O12 W5 K1 47.4(9) . 1_655 ?
O12 W5 K1 51.9(9) . . ?
O12 W5 K3 141.7(9) . 1_655 ?
O12 W5 K3 154.3(9) . . ?
O12 W5 K4 135.0(11) . . ?
O12 W5 K4 136.1(10) . 2_656 ?
O12 W5 O13 88.7(19) . 1_455 ?
O13 W5 K1 58.6(18) 1_455 . ?
O13 W5 K1 113.8(18) 1_455 1_655 ?
O13 W5 K1 47(2) . 1_655 ?
O13 W5 K1 102(2) . . ?
O13 W5 K3 127(2) . . ?
O13 W5 K3 71(2) . 1_655 ?
O13 W5 K3 69.2(17) 1_455 . ?
O13 W5 K3 124.9(17) 1_455 1_655 ?
O13 W5 K4 89.4(18) 1_455 2_656 ?
O13 W5 K4 92(2) . . ?
O13 W5 K4 107.1(19) 1_455 . ?
O13 W5 K4 110(2) . 2_656 ?
O13 W5 O12 72(2) . . ?
O13 W5 O13 159(4) . 1_455 ?
O13 W5 O14 110(2) . . ?
O13 W5 O15 88(2) . . ?
O13 W5 O16 89(2) . . ?
O14 W5 K1 134.2(13) . 1_655 ?
O14 W5 K1 126.9(13) . . ?
O14 W5 K3 40.6(13) . 1_655 ?
O14 W5 K3 24.0(14) . . ?
O14 W5 K4 43.4(14) . 2_656 ?
O14 W5 K4 45.5(14) . . ?
O14 W5 O12 177.7(17) . . ?
O14 W5 O13 89(2) . 1_455 ?
O14 W5 O15 96.6(13) . . ?
O14 W5 O16 97.0(14) . . ?
O15 W5 K1 117.4(8) . 1_655 ?
O15 W5 K1 126.0(8) . . ?
O15 W5 K3 111.8(9) . . ?
O15 W5 K3 106.8(9) . 1_655 ?
O15 W5 K4 53.6(10) . . ?
O15 W5 K4 53.7(9) . 2_656 ?
O15 W5 O12 83.2(10) . . ?
O15 W5 O13 98(2) . 1_455 ?
O15 W5 O16 166.1(9) . . ?
O16 W5 K1 52.9(8) . 1_655 ?
O16 W5 K1 41.5(8) . . ?
O16 W5 K3 80.4(8) . . ?
O16 W5 K3 85.3(9) . 1_655 ?
O16 W5 K4 139.5(9) . 2_656 ?
O16 W5 K4 140.2(9) . . ?
O16 W5 O12 83.1(10) . . ?
O16 W5 O13 80(2) . 1_455 ?
W6B W6A W6B 171.0(8) . 1_655 ?
W6B W6A K3 118.1(7) . 1_665 ?
W6B W6A K3 69.3(2) 1_655 1_665 ?
W6B W6A K4 80.2(8) . 2_656 ?
W6B W6A K4 107.5(5) 1_655 2_656 ?
W6B W6A K4 89.7(6) 1_655 . ?
W6B W6A K4 98.1(8) . . ?
W6B W6A O11 77.5(12) . . ?
W6B W6A O15 83.4(12) . . ?
W6B W6A O16 70.7(11) . 1_565 ?
W6B W6A O17 74.4(13) . . ?
W6B W6A O18A 9.3(11) . 1_455 ?
W6B W6A O18A 172.4(14) . . ?
W6B W6A O18B 156(3) . . ?
K4 W6A K3 62.9(8) . 1_665 ?
K4 W6A K3 72.9(8) 2_656 1_665 ?
K4 W6A K4 17.9(9) 2_656 . ?
O11 W6A W6B 93.8(11) . 1_655 ?
O11 W6A K3 155.9(10) . 1_665 ?
O11 W6A K4 136.7(11) . . ?
O11 W6A K4 130.2(11) . 2_656 ?
O15 W6A W6B 97.8(10) . 1_655 ?
O15 W6A K3 116.5(9) . 1_665 ?
O15 W6A K4 55.0(9) . . ?
O15 W6A K4 51.6(10) . 2_656 ?
O15 W6A O11 81.8(11) . . ?
O15 W6A O16 150.7(11) . 1_565 ?
O15 W6A O18A 87.1(14) . 1_455 ?
O16 W6A W6B 105.8(8) 1_565 1_655 ?
O16 W6A K3 88.3(8) 1_565 1_665 ?
O16 W6A K4 140.3(9) 1_565 . ?
O16 W6A K4 132.3(9) 1_565 2_656 ?
O16 W6A O11 79.5(10) 1_565 . ?
O17 W6A W6B 114.2(11) . 1_655 ?
O17 W6A K3 47.5(11) . 1_665 ?
O17 W6A K4 44.5(12) . 2_656 ?
O17 W6A K4 49.9(12) . . ?
O17 W6A O11 151.9(16) . . ?
O17 W6A O15 95.3(11) . . ?
O17 W6A O16 90.7(11) . 1_565 ?
O17 W6A O18A 65.4(15) . 1_455 ?
O18A W6A W6B 6.4(11) . 1_655 ?
O18A W6A W6B 175.1(11) 1_455 1_655 ?
O18A W6A K3 108.8(10) 1_455 1_665 ?
O18A W6A K3 63.5(11) . 1_665 ?
O18A W6A K4 75.8(12) 1_455 2_656 ?
O18A W6A K4 89.2(13) . . ?
O18A W6A K4 107.2(12) . 2_656 ?
O18A W6A K4 93.4(11) 1_455 . ?
O18A W6A O11 98.6(15) . . ?
O18A W6A O11 86.5(14) 1_455 . ?
O18A W6A O15 102.7(15) . . ?
O18A W6A O16 69.4(13) 1_455 1_565 ?
O18A W6A O16 102.3(14) . 1_565 ?
O18A W6A O17 109.3(15) . . ?
O18A W6A O18A 170(2) . 1_455 ?
O18B W6A W6B 15(3) . 1_655 ?
O18B W6A K3 79(3) . 1_665 ?
O18B W6A K4 123(3) . 2_656 ?
O18B W6A K4 105(3) . . ?
O18B W6A O11 81(3) . . ?
O18B W6A O15 105(3) . . ?
O18B W6A O16 95(3) . 1_565 ?
O18B W6A O17 126(3) . . ?
O18B W6A O18A 18(3) . . ?
O18B W6A O18A 162(3) . 1_455 ?
W6A W6B W6A 171.0(8) . 1_455 ?
W6A W6B K1 76.0(3) 1_455 1_565 ?
W6A W6B K1 111.9(7) . 1_565 ?
W6A W6B K3 105.1(7) . 1_565 ?
W6A W6B K3 67.2(2) 1_455 1_565 ?
W6A W6B K4 87.1(5) 1_455 2_656 ?
W6A W6B K4 85.1(9) . 2_656 ?
W6A W6B O11 78.2(12) . . ?
W6A W6B O15 69.1(11) . . ?
W6A W6B O16 82.6(11) . 1_565 ?
W6A W6B O17 75.8(13) . . ?
W6A W6B O18A 163(2) . 1_455 ?
W6A W6B O18B 13.0(17) . . ?
W6A W6B O18B 177(2) . 1_455 ?
K1 W6B K3 110.6(5) 1_565 1_565 ?
K4 W6B K1 162.9(6) 2_656 1_565 ?
K4 W6B K3 63.3(9) 2_656 1_565 ?
O11 W6B W6A 110.4(11) . 1_455 ?
O11 W6B K1 54.8(10) . 1_565 ?
O11 W6B K3 164.2(11) . 1_565 ?
O11 W6B K4 132.4(12) . 2_656 ?
O15 W6B W6A 109.4(9) . 1_455 ?
O15 W6B K1 131.0(8) . 1_565 ?
O15 W6B K3 116.2(8) . 1_565 ?
O15 W6B K4 53.0(9) . 2_656 ?
O15 W6B O11 79.5(11) . . ?
O16 W6B W6A 100.7(8) 1_565 1_455 ?
O16 W6B K1 48.2(7) 1_565 1_565 ?
O16 W6B K3 83.4(9) 1_565 1_565 ?
O16 W6B K4 139.8(9) 1_565 2_656 ?
O16 W6B O11 81.8(11) 1_565 . ?
O16 W6B O15 148.6(11) 1_565 . ?
O16 W6B O18B 75.3(19) 1_565 . ?
O17 W6B W6A 95.5(11) . 1_455 ?
O17 W6B K1 137.1(11) . 1_565 ?
O17 W6B K3 33.0(11) . 1_565 ?
O17 W6B K4 45.6(13) . 2_656 ?
O17 W6B O11 154.0(15) . . ?
O17 W6B O15 91.7(12) . . ?
O17 W6B O16 94.3(12) . 1_565 ?
O17 W6B O18B 87.3(19) . . ?
O17 W6B O18B 103(2) . 1_455 ?
O18A W6B W6A 10.4(18) 1_455 1_455 ?
O18A W6B K1 77.2(19) 1_455 1_565 ?
O18A W6B K3 57.9(17) 1_455 1_565 ?
O18A W6B K4 87(2) 1_455 2_656 ?
O18A W6B O11 118(2) 1_455 . ?
O18A W6B O15 117(2) 1_455 . ?
O18A W6B O16 94(2) 1_455 1_565 ?
O18A W6B O17 88(2) 1_455 . ?
O18A W6B O18B 15(2) 1_455 1_455 ?
O18A W6B O18B 168(3) 1_455 . ?
O18B W6B W6A 175.3(17) . 1_455 ?
O18B W6B W6A 8.9(17) 1_455 1_455 ?
O18B W6B K1 67.2(18) 1_455 1_565 ?
O18B W6B K1 99.4(17) . 1_565 ?
O18B W6B K3 72.8(17) 1_455 1_565 ?
O18B W6B K3 114.2(17) . 1_565 ?
O18B W6B K4 95.8(19) 1_455 2_656 ?
O18B W6B K4 97.6(17) . 2_656 ?
O18B W6B O11 66.8(19) . . ?
O18B W6B O11 103(2) 1_455 . ?
O18B W6B O15 74(2) . . ?
O18B W6B O15 114(2) 1_455 . ?
O18B W6B O16 95(2) 1_455 1_565 ?
O18B W6B O18B 167(3) 1_455 . ?
W4 K1 W2 106.0(4) . 1_545 ?
W4 K1 W2 56.3(4) 1_545 1_545 ?
W4 K1 W4 139.3(4) 1_545 . ?
W4 K1 W5 108.2(5) 1_545 . ?
W5 K1 W2 136.2(4) . 1_545 ?
W5 K1 W4 56.4(4) . . ?
W6B K1 W2 112.1(8) 1_545 1_545 ?
W6B K1 W4 111.8(4) 1_545 . ?
W6B K1 W4 58.0(5) 1_545 1_545 ?
W6B K1 W5 56.8(2) 1_545 . ?
W6B K1 K1 105.9(3) 1_545 1_455 ?
W6B K1 K1 74.1(3) 1_545 1_655 ?
K1 K1 W2 69.0(2) 1_655 1_545 ?
K1 K1 W2 111.0(2) 1_455 1_545 ?
K1 K1 W4 110.0(3) 1_455 . ?
K1 K1 W4 110.6(3) 1_455 1_545 ?
K1 K1 W4 69.4(3) 1_655 1_545 ?
K1 K1 W4 70.0(3) 1_655 . ?
K1 K1 W5 67.2(3) 1_655 . ?
K1 K1 W5 112.8(3) 1_455 . ?
K1 K1 K1 180.00(3) 1_455 1_655 ?
O5 K1 W2 25.7(6) 1_545 1_545 ?
O5 K1 W4 123.9(8) 1_545 . ?
O5 K1 W4 30.6(7) 1_545 1_545 ?
O5 K1 W5 126.7(9) 1_545 . ?
O5 K1 W6B 87.2(10) 1_545 1_545 ?
O5 K1 K1 114.3(7) 1_545 1_455 ?
O5 K1 K1 65.7(7) 1_545 1_655 ?
O5 K1 O6 80.8(9) 1_545 1_445 ?
O5 K1 O6 50.2(9) 1_545 1_545 ?
O5 K1 O9 98.7(7) 1_545 . ?
O5 K1 O11 84.8(13) 1_545 1_445 ?
O5 K1 O12 163.8(11) 1_545 1_455 ?
O5 K1 O12 120.0(11) 1_545 . ?
O5 K1 O13 153.6(16) 1_545 1_455 ?
O5 K1 O16 131.4(13) 1_545 1_455 ?
O5 K1 O18A 97.7(13) 1_545 1_445 ?
O5 K1 O18B 99.6(14) 1_545 1_445 ?
O6 K1 W2 63.5(5) 1_445 1_545 ?
O6 K1 W2 28.0(6) 1_545 1_545 ?
O6 K1 W4 100.1(9) 1_445 . ?
O6 K1 W4 79.2(8) 1_545 1_545 ?
O6 K1 W4 101.8(8) 1_445 1_545 ?
O6 K1 W4 78.1(8) 1_545 . ?
O6 K1 W5 150.0(11) 1_445 . ?
O6 K1 W5 118.2(7) 1_545 . ?
O6 K1 W6B 125.1(9) 1_545 1_545 ?
O6 K1 W6B 147.2(10) 1_445 1_545 ?
O6 K1 K1 121.4(5) 1_545 1_455 ?
O6 K1 K1 53.8(5) 1_445 1_455 ?
O6 K1 K1 126.2(5) 1_445 1_655 ?
O6 K1 K1 58.6(5) 1_545 1_655 ?
O6 K1 O6 67.6(4) 1_545 1_445 ?
O6 K1 O13 142.8(17) 1_545 1_455 ?
O6 K1 O16 166.0(8) 1_545 1_455 ?
O6 K1 O18A 135.5(11) 1_445 1_445 ?
O6 K1 O18A 141.6(12) 1_545 1_445 ?
O6 K1 O18B 148.5(14) 1_545 1_445 ?
O9 K1 W2 77.2(6) . 1_545 ?
O9 K1 W4 124.1(7) . 1_545 ?
O9 K1 W4 29.9(7) . . ?
O9 K1 W5 83.4(9) . . ?
O9 K1 W6B 132.0(8) . 1_545 ?
O9 K1 K1 65.8(7) . 1_655 ?
O9 K1 K1 114.2(7) . 1_455 ?
O9 K1 O6 80.2(9) . 1_445 ?
O9 K1 O6 49.4(9) . 1_545 ?
O9 K1 O11 162.3(11) . 1_445 ?
O9 K1 O12 83.5(12) . 1_455 ?
O9 K1 O13 95.0(16) . 1_455 ?
O9 K1 O16 129.3(13) . 1_455 ?
O9 K1 O18A 142.8(11) . 1_445 ?
O9 K1 O18B 153.0(12) . 1_445 ?
O11 K1 W2 101.0(10) 1_445 1_545 ?
O11 K1 W2 75.7(9) 1_545 1_545 ?
O11 K1 W4 26.7(7) 1_545 1_545 ?
O11 K1 W4 151.3(9) 1_445 . ?
O11 K1 W4 65.7(9) 1_445 1_545 ?
O11 K1 W4 121.1(9) 1_545 . ?
O11 K1 W5 108.5(7) 1_445 . ?
O11 K1 W5 81.5(8) 1_545 . ?
O11 K1 W6B 36.6(8) 1_545 1_545 ?
O11 K1 W6B 65.2(8) 1_445 1_545 ?
O11 K1 K1 49.5(8) 1_445 1_455 ?
O11 K1 K1 55.6(8) 1_545 1_655 ?
O11 K1 K1 124.4(8) 1_545 1_455 ?
O11 K1 K1 130.5(8) 1_445 1_655 ?
O11 K1 O5 51.7(11) 1_545 1_545 ?
O11 K1 O6 83.3(10) 1_445 1_445 ?
O11 K1 O6 128.5(13) 1_545 1_445 ?
O11 K1 O6 128.3(12) 1_445 1_545 ?
O11 K1 O6 90.7(11) 1_545 1_545 ?
O11 K1 O9 120.8(11) 1_545 . ?
O11 K1 O11 74.9(10) 1_545 1_445 ?
O11 K1 O12 96.1(8) 1_545 . ?
O11 K1 O12 139.9(7) 1_545 1_455 ?
O11 K1 O13 88.9(14) 1_445 1_455 ?
O11 K1 O13 102.0(15) 1_545 1_455 ?
O11 K1 O16 47.3(8) 1_445 1_455 ?
O11 K1 O16 99.6(10) 1_545 1_455 ?
O11 K1 O18A 52.5(10) 1_445 1_445 ?
O11 K1 O18A 51.1(10) 1_545 1_445 ?
O11 K1 O18B 59.2(12) 1_545 1_445 ?
O11 K1 O18B 40.2(11) 1_445 1_445 ?
O12 K1 W2 144.2(8) 1_455 1_545 ?
O12 K1 W2 114.2(7) . 1_545 ?
O12 K1 W4 152.4(8) 1_455 1_545 ?
O12 K1 W4 63.8(8) 1_455 . ?
O12 K1 W4 27.9(6) . . ?
O12 K1 W4 119.7(8) . 1_545 ?
O12 K1 W5 69.4(7) 1_455 . ?
O12 K1 W5 32.2(6) . . ?
O12 K1 W6B 103.3(6) 1_455 1_545 ?
O12 K1 W6B 84.4(7) . 1_545 ?
O12 K1 K1 54.9(7) . 1_655 ?
O12 K1 K1 51.3(7) 1_455 1_455 ?
O12 K1 K1 125.1(7) . 1_455 ?
O12 K1 K1 128.7(7) 1_455 1_655 ?
O12 K1 O6 127.1(12) 1_455 1_545 ?
O12 K1 O6 89.5(10) . 1_545 ?
O12 K1 O6 127.9(13) . 1_445 ?
O12 K1 O6 83.8(9) 1_455 1_445 ?
O12 K1 O9 51.4(10) . . ?
O12 K1 O11 140.4(6) . 1_445 ?
O12 K1 O11 88.5(7) 1_455 1_445 ?
O12 K1 O12 73.8(9) . 1_455 ?
O12 K1 O13 40.4(14) 1_455 1_455 ?
O12 K1 O13 54.7(15) . 1_455 ?
O12 K1 O16 46.4(8) 1_455 1_455 ?
O12 K1 O16 98.8(9) . 1_455 ?
O12 K1 O18A 89.8(9) 1_455 1_445 ?
O12 K1 O18A 91.6(9) . 1_445 ?
O12 K1 O18B 101.9(11) . 1_445 ?
O12 K1 O18B 84.4(11) 1_455 1_445 ?
O13 K1 W2 168.7(15) 1_455 1_545 ?
O13 K1 W4 65.4(13) 1_455 . ?
O13 K1 W4 124.8(13) 1_455 1_545 ?
O13 K1 W5 33.2(14) 1_455 . ?
O13 K1 W6B 66.9(12) 1_455 1_545 ?
O13 K1 K1 79.6(14) 1_455 1_455 ?
O13 K1 K1 100.4(14) 1_455 1_655 ?
O13 K1 O6 123.9(16) 1_455 1_445 ?
O13 K1 O16 44.0(14) 1_455 1_455 ?
O13 K1 O18A 59.0(12) 1_455 1_445 ?
O13 K1 O18B 60.8(12) 1_455 1_445 ?
O16 K1 W2 123.8(9) . 1_545 ?
O16 K1 W2 147.0(9) 1_455 1_545 ?
O16 K1 W4 80.6(9) . . ?
O16 K1 W4 106.0(9) 1_455 1_545 ?
O16 K1 W4 104.2(9) 1_455 . ?
O16 K1 W4 82.0(9) . 1_545 ?
O16 K1 W5 26.9(7) . . ?
O16 K1 W5 73.1(5) 1_455 . ?
O16 K1 W6B 31.2(8) . 1_545 ?
O16 K1 W6B 67.4(5) 1_455 1_545 ?
O16 K1 K1 118.8(6) . 1_455 ?
O16 K1 K1 135.3(4) 1_455 1_655 ?
O16 K1 K1 61.2(6) . 1_655 ?
O16 K1 K1 44.7(4) 1_455 1_455 ?
O16 K1 O5 105.2(13) . 1_545 ?
O16 K1 O6 172.4(9) . 1_445 ?
O16 K1 O6 98.5(7) 1_455 1_445 ?
O16 K1 O6 119.8(8) . 1_545 ?
O16 K1 O9 103.2(12) . . ?
O16 K1 O11 55.7(10) . 1_545 ?
O16 K1 O11 92.5(10) . 1_445 ?
O16 K1 O12 89.8(10) . 1_455 ?
O16 K1 O12 53.4(9) . . ?
O16 K1 O13 49.5(14) . 1_455 ?
O16 K1 O16 74.1(5) . 1_455 ?
O16 K1 O18A 40.0(9) . 1_445 ?
O16 K1 O18A 50.0(8) 1_455 1_445 ?
O16 K1 O18B 52.6(11) . 1_445 ?
O18A K1 W2 123.4(11) 1_445 1_545 ?
O18A K1 W4 116.3(8) 1_445 . ?
O18A K1 W4 67.1(8) 1_445 1_545 ?
O18A K1 W5 60.1(6) 1_445 . ?
O18A K1 W6B 17.7(6) 1_445 1_545 ?
O18A K1 K1 88.6(7) 1_445 1_455 ?
O18A K1 K1 91.4(7) 1_445 1_655 ?
O18B K1 W2 124.5(13) 1_445 1_545 ?
O18B K1 W4 123.8(10) 1_445 . ?
O18B K1 W4 69.6(10) 1_445 1_545 ?
O18B K1 W5 69.7(9) 1_445 . ?
O18B K1 W6B 30.4(8) 1_445 1_545 ?
O18B K1 K1 104.5(8) 1_445 1_655 ?
O18B K1 K1 75.5(8) 1_445 1_455 ?
O18B K1 O6 122.4(10) 1_445 1_445 ?
O18B K1 O16 40.4(10) 1_445 1_455 ?
O18B K1 O18A 13.5(11) 1_445 1_445 ?
W1 K2 W3 58.1(5) 2_655 2_655 ?
W1 K2 K2 107.6(4) 2_655 1_455 ?
W3 K2 K2 110.6(4) 2_655 1_455 ?
K2 K2 W1 72.4(4) 2_655 2_655 ?
K2 K2 W1 107.3(4) 2 2_655 ?
K2 K2 W3 71.4(7) 2_655 2_655 ?
K2 K2 W3 118(3) 2 2_655 ?
K2 K2 K2 8(3) 2 1_455 ?
K2 K2 K2 169(4) 2 2_655 ?
K2 K2 K2 177.7(8) 2_655 1_455 ?
K2 K2 O1 86(2) 2 1_465 ?
K2 K2 O1 100.7(19) 2_655 2_665 ?
K2 K2 O1 79.4(19) 2 2_665 ?
K2 K2 O1 94(2) 2_655 1_465 ?
K2 K2 O2 119.3(17) 2 2_655 ?
K2 K2 O2 48.3(14) 2 1_455 ?
K2 K2 O2 126.6(9) 2_655 1_455 ?
K2 K2 O2 49.6(17) 2 2 ?
K2 K2 O2 119(2) 2 . ?
K2 K2 O2 135.8(8) 2_655 2 ?
K2 K2 O2 55.4(8) 2_655 . ?
K2 K2 O3 55.7(8) 2_655 1_565 ?
K2 K2 O3 119(2) 2 1_565 ?
K2 K2 O3 49.6(13) 2 1_465 ?
K2 K2 O3 125.5(10) 2_655 1_465 ?
K2 K2 O3 118.0(16) 2 2_665 ?
K2 K2 O7 133.8(12) 2_655 2 ?
K2 K2 O7 130.5(12) 2_655 1_455 ?
K2 K2 O7 131(3) 2 2_655 ?
K2 K2 O7 110(3) 2 . ?
K2 K2 O7 39(3) 2 1_455 ?
K2 K2 O7 57(3) 2 2 ?
K2 K2 O8 105.9(10) 2_655 2 ?
K2 K2 O8 83(3) 2 2 ?
K2 K2 O8 87.6(9) 2_655 . ?
K2 K2 O8 83(3) 2 . ?
O1 K2 W1 166(2) 1_465 2_655 ?
O1 K2 W1 173.1(19) 2_665 2_655 ?
O1 K2 W3 121(3) 2_665 2_655 ?
O1 K2 W3 121(3) 1_465 2_655 ?
O1 K2 K2 86(2) 1_465 1_455 ?
O1 K2 K2 79.3(19) 2_665 1_455 ?
O1 K2 O1 7(4) 1_465 2_665 ?
O1 K2 O2 124(2) 2_665 1_455 ?
O1 K2 O2 129(2) 1_465 1_455 ?
O1 K2 O2 126(2) 1_465 2 ?
O1 K2 O2 119(2) 2_665 2 ?
O1 K2 O3 42(2) 1_465 1_465 ?
O1 K2 O3 37(2) 2_665 1_465 ?
O1 K2 O3 45(3) 1_465 1_565 ?
O1 K2 O7 85(3) 1_465 1_455 ?
O1 K2 O7 82(3) 2_665 2 ?
O1 K2 O7 88(3) 1_465 2 ?
O1 K2 O7 82(3) 2_665 1_455 ?
O1 K2 O8 116(3) 2_665 . ?
O1 K2 O8 114(3) 1_465 . ?
O1 K2 O8 118(3) 1_465 2 ?
O1 K2 O8 113(3) 2_665 2 ?
O2 K2 W1 28.5(7) 2_655 2_655 ?
O2 K2 W1 67.9(8) 2 2_655 ?
O2 K2 W1 31.0(7) . 2_655 ?
O2 K2 W1 62.1(8) 1_455 2_655 ?
O2 K2 W3 30.0(7) 2_655 2_655 ?
O2 K2 W3 71.7(7) 2 2_655 ?
O2 K2 W3 103.6(11) 1_455 2_655 ?
O2 K2 W3 80.0(8) . 2_655 ?
O2 K2 K2 52.2(7) 1_455 1_455 ?
O2 K2 K2 115.6(9) 2_655 1_455 ?
O2 K2 K2 123.5(7) . 1_455 ?
O2 K2 K2 65.5(9) 2_655 2_655 ?
O2 K2 K2 45.2(6) 2 1_455 ?
O2 K2 O1 147(3) 2_655 1_465 ?
O2 K2 O1 149(3) 2_655 2_665 ?
O2 K2 O1 137(3) . 1_465 ?
O2 K2 O1 144(2) . 2_665 ?
O2 K2 O2 70.3(10) 2_655 2 ?
O2 K2 O2 51.4(13) 2_655 . ?
O2 K2 O2 94.9(14) . 2 ?
O2 K2 O2 71.3(9) . 1_455 ?
O2 K2 O2 84.3(15) 2_655 1_455 ?
O2 K2 O2 44.1(11) 1_455 2 ?
O2 K2 O3 168.9(15) 2_655 1_465 ?
O2 K2 O3 92.3(8) . 1_565 ?
O2 K2 O3 106.2(9) 2_655 2_665 ?
O2 K2 O3 86.9(7) 1_455 1_465 ?
O2 K2 O3 121.2(12) 2_655 1_565 ?
O2 K2 O3 131.1(9) . 1_465 ?
O2 K2 O7 88.6(12) 2_655 2 ?
O2 K2 O7 94.1(10) . 1_455 ?
O2 K2 O7 54.4(10) 2_655 2_655 ?
O2 K2 O7 100.9(12) 2_655 . ?
O2 K2 O7 128.3(14) 2_655 1_455 ?
O2 K2 O7 45.3(8) 1_455 1_455 ?
O2 K2 O7 134.1(15) . 2 ?
O2 K2 O8 45.2(7) . . ?
O2 K2 O8 51.6(9) 2_655 2 ?
O2 K2 O8 84.2(10) 1_455 2 ?
O2 K2 O8 48.7(8) 1_455 . ?
O2 K2 O8 100.4(11) . 2 ?
O2 K2 O8 91.7(11) 2_655 . ?
O3 K2 W1 146.8(10) 1_465 2_655 ?
O3 K2 W1 130.6(10) 2_665 2_655 ?
O3 K2 W1 121.3(9) 1_565 2_655 ?
O3 K2 W3 83.0(8) 2_665 2_655 ?
O3 K2 W3 118.7(9) 1_565 2_655 ?
O3 K2 W3 148.7(10) 1_465 2_655 ?
O3 K2 K2 53.4(8) 1_465 1_455 ?
O3 K2 K2 114.4(8) 2_665 1_455 ?
O3 K2 K2 123.2(7) 1_565 1_455 ?
O3 K2 K2 66.6(9) 2_665 2_655 ?
O3 K2 O1 52(2) 1_565 2_665 ?
O3 K2 O1 40(3) 2_665 1_465 ?
O3 K2 O1 44(2) 2_665 2_665 ?
O3 K2 O2 168.4(12) 1_565 2 ?
O3 K2 O2 130.7(9) 2_665 2 ?
O3 K2 O2 166.4(14) 2_665 1_455 ?
O3 K2 O2 98.6(9) 1_465 2 ?
O3 K2 O2 122.0(12) 2_665 . ?
O3 K2 O2 131.3(9) 1_565 1_455 ?
O3 K2 O3 69.8(9) 1_565 1_465 ?
O3 K2 O3 50.5(14) 2_665 1_565 ?
O3 K2 O3 81.7(15) 2_665 1_465 ?
O3 K2 O7 44.9(8) 1_465 1_455 ?
O3 K2 O7 86.9(11) 2_665 2 ?
O3 K2 O7 99.5(14) 2_665 . ?
O3 K2 O7 93.2(10) 1_565 1_455 ?
O3 K2 O7 125.4(14) 2_665 1_455 ?
O3 K2 O7 53.7(11) 2_665 2_655 ?
O3 K2 O7 131.6(14) 1_565 2 ?
O3 K2 O8 86.9(9) 1_565 . ?
O3 K2 O8 120.8(9) 1_465 2 ?
O3 K2 O8 144.5(11) 1_565 2 ?
O3 K2 O8 95.4(10) 2_665 2 ?
O3 K2 O8 87.5(9) 1_465 . ?
O3 K2 O8 137.3(12) 2_665 . ?
O7 K2 W1 82.3(10) 2_655 2_655 ?
O7 K2 W1 101.9(10) 1_455 2_655 ?
O7 K2 W1 103.1(11) 2 2_655 ?
O7 K2 W1 81.9(10) . 2_655 ?
O7 K2 W3 124.3(9) . 2_655 ?
O7 K2 W3 29.6(8) 2_655 2_655 ?
O7 K2 W3 68.2(7) 2 2_655 ?
O7 K2 W3 147.6(12) 1_455 2_655 ?
O7 K2 K2 59.7(9) . 2_655 ?
O7 K2 K2 122.7(7) 2_655 1_455 ?
O7 K2 K2 118.1(7) . 1_455 ?
O7 K2 K2 48.5(6) 2 1_455 ?
O7 K2 K2 59.6(9) 2_655 2_655 ?
O7 K2 K2 47.2(6) 1_455 1_455 ?
O7 K2 O1 93(3) 2_655 1_465 ?
O7 K2 O1 95(3) 2_655 2_665 ?
O7 K2 O1 89(3) . 1_465 ?
O7 K2 O1 94(3) . 2_665 ?
O7 K2 O2 44.7(8) 2 2 ?
O7 K2 O2 84.6(10) 2 1_455 ?
O7 K2 O2 129.8(13) . 2 ?
O7 K2 O2 96.1(11) 2_655 2 ?
O7 K2 O2 51.4(9) . . ?
O7 K2 O2 94.1(11) 2_655 . ?
O7 K2 O2 77.2(9) 1_455 2 ?
O7 K2 O2 86.8(10) . 1_455 ?
O7 K2 O2 133.0(15) 2_655 1_455 ?
O7 K2 O3 83.9(10) 2 1_465 ?
O7 K2 O3 130.3(14) 2_655 1_465 ?
O7 K2 O3 85.2(11) . 1_465 ?
O7 K2 O3 50.4(10) . 1_565 ?
O7 K2 O3 92.4(12) 2_655 1_565 ?
O7 K2 O7 70.8(6) . 1_455 ?
O7 K2 O7 119.2(8) . 2_655 ?
O7 K2 O7 95.7(7) 2 1_455 ?
O7 K2 O7 169.8(8) 2_655 1_455 ?
O7 K2 O7 74.2(7) 2_655 2 ?
O7 K2 O7 166.4(8) . 2 ?
O7 K2 O8 139.2(11) 2_655 . ?
O7 K2 O8 38.2(8) . . ?
O7 K2 O8 133.0(11) 2 . ?
O7 K2 O8 151.8(13) . 2 ?
O7 K2 O8 53.9(8) 2_655 2 ?
O7 K2 O8 37.1(7) 2 2 ?
O8 K2 W1 63.8(6) . 2_655 ?
O8 K2 W1 70.2(7) 2 2_655 ?
O8 K2 W3 34.5(4) 2 2_655 ?
O8 K2 W3 121.7(9) . 2_655 ?
O8 K2 K2 90.4(5) . 1_455 ?
O8 K2 K2 76.1(5) 2 1_455 ?
O8 K2 O2 42.4(7) 2 2 ?
O8 K2 O2 91.7(9) . 2 ?
O8 K2 O7 118.5(10) 2 1_455 ?
O8 K2 O7 49.7(7) . 1_455 ?
O8 K2 O8 125.1(12) . 2 ?
W6A K3 W6A 123.2(11) 1_445 2_646 ?
W6A K3 W6B 43.4(3) 2_646 2_546 ?
W6A K3 W6B 43.4(3) 1_445 1_545 ?
W6A K3 W6B 106.4(8) 2_646 1_545 ?
W6A K3 W6B 106.4(8) 1_445 2_546 ?
W6A K3 K4 56.5(7) 2_646 2_646 ?
W6A K3 K4 70.0(8) 2_646 1_445 ?
W6A K3 K4 70.0(8) 1_445 2_646 ?
W6A K3 K4 56.5(7) 1_445 1_445 ?
W6B K3 W6B 124.2(12) 1_545 2_546 ?
K3 K3 W6A 112.48(14) 1_655 1_445 ?
K3 K3 W6A 67.52(15) 1_655 2_646 ?
K3 K3 W6A 112.48(14) 1_455 2_646 ?
K3 K3 W6A 67.52(15) 1_455 1_445 ?
K3 K3 W6B 110.94(15) 1_455 1_545 ?
K3 K3 W6B 69.06(15) 1_455 2_546 ?
K3 K3 W6B 110.94(15) 1_655 2_546 ?
K3 K3 W6B 69.06(15) 1_655 1_545 ?
K3 K3 K3 179.999(13) 1_655 1_455 ?
K3 K3 K4 110.7(6) 1_655 1_455 ?
K3 K3 K4 70.2(5) 1_655 2_646 ?
K3 K3 K4 69.3(6) 1_455 1_455 ?
K3 K3 K4 70.2(5) 1_455 1_445 ?
K3 K3 K4 109.8(5) 1_655 1_445 ?
K3 K3 K4 109.8(5) 1_455 2_646 ?
K3 K3 K4 110.7(6) 1_455 2_656 ?
K3 K3 K4 69.3(6) 1_655 2_656 ?
K4 K3 W6A 123.6(8) 1_455 2_646 ?
K4 K3 W6A 109.6(7) 1_455 1_445 ?
K4 K3 W6A 123.6(8) 2_656 1_445 ?
K4 K3 W6A 109.6(7) 2_656 2_646 ?
K4 K3 W6B 106.5(7) 1_455 2_546 ?
K4 K3 W6B 54.1(7) 2_646 1_545 ?
K4 K3 W6B 126.2(8) 2_656 2_546 ?
K4 K3 W6B 73.0(9) 2_646 2_546 ?
K4 K3 W6B 54.1(7) 1_445 2_546 ?
K4 K3 W6B 126.2(8) 1_455 1_545 ?
K4 K3 W6B 73.0(9) 1_445 1_545 ?
K4 K3 W6B 106.5(7) 2_656 1_545 ?
K4 K3 K4 139.3(9) 1_455 1_445 ?
K4 K3 K4 179.1(7) 2_656 1_445 ?
K4 K3 K4 179.1(7) 1_455 2_646 ?
K4 K3 K4 39.8(10) 1_445 2_646 ?
K4 K3 K4 41.6(12) 2_656 1_455 ?
K4 K3 K4 139.3(9) 2_656 2_646 ?
O14 K3 W6A 117.3(9) . 2_646 ?
O14 K3 W6A 92.3(9) . 1_445 ?
O14 K3 W6A 117.3(9) 2_556 1_445 ?
O14 K3 W6A 153.2(8) 2_656 1_445 ?
O14 K3 W6A 62.8(7) 1_455 1_445 ?
O14 K3 W6A 62.8(7) 2_656 2_646 ?
O14 K3 W6A 153.2(8) 1_455 2_646 ?
O14 K3 W6A 92.3(9) 2_556 2_646 ?
O14 K3 W6B 110.6(8) 2_656 1_545 ?
O14 K3 W6B 110.6(8) 1_455 2_546 ?
O14 K3 W6B 63.8(9) . 1_545 ?
O14 K3 W6B 63.8(9) 2_556 2_546 ?
O14 K3 W6B 94.4(8) 1_455 1_545 ?
O14 K3 W6B 158.7(10) . 2_546 ?
O14 K3 W6B 94.4(8) 2_656 2_546 ?
O14 K3 W6B 158.7(10) 2_556 1_545 ?
O14 K3 K3 129.2(10) . 1_455 ?
O14 K3 K3 50.8(10) . 1_655 ?
O14 K3 K3 129.2(10) 2_556 1_655 ?
O14 K3 K3 137.6(9) 1_455 1_655 ?
O14 K3 K3 137.6(9) 2_656 1_455 ?
O14 K3 K3 42.4(9) 2_656 1_655 ?
O14 K3 K3 50.8(10) 2_556 1_455 ?
O14 K3 K3 42.4(9) 1_455 1_455 ?
O14 K3 K4 47.8(10) 2_656 2_656 ?
O14 K3 K4 136.5(13) . 1_445 ?
O14 K3 K4 75.6(14) 2_556 2_656 ?
O14 K3 K4 79.5(13) 1_455 2_656 ?
O14 K3 K4 101.3(11) 1_455 1_445 ?
O14 K3 K4 42.8(12) 2_556 1_455 ?
O14 K3 K4 131.6(12) 1_455 2_646 ?
O14 K3 K4 75.6(14) . 1_455 ?
O14 K3 K4 131.6(12) 2_656 1_445 ?
O14 K3 K4 79.5(13) 2_656 1_455 ?
O14 K3 K4 136.5(13) 2_556 2_646 ?
O14 K3 K4 47.8(10) 1_455 1_455 ?
O14 K3 K4 101.3(11) 2_656 2_646 ?
O14 K3 K4 42.8(12) . 2_656 ?
O14 K3 K4 105.2(12) 2_556 1_445 ?
O14 K3 K4 105.2(12) . 2_646 ?
O14 K3 O14 64.9(16) 2_556 1_455 ?
O14 K3 O14 117(2) 2_556 . ?
O14 K3 O14 64.9(16) . 2_656 ?
O14 K3 O14 86.8(14) . 1_455 ?
O14 K3 O14 126(2) 2_656 1_455 ?
O14 K3 O14 86.8(14) 2_556 2_656 ?
O14 K3 O17 178(2) 2_556 1_545 ?
O14 K3 O17 64.8(7) 2_556 2_546 ?
O14 K3 O17 178.4(19) 2_656 1_445 ?
O14 K3 O17 94.2(11) 2_556 1_445 ?
O14 K3 O17 178(2) . 2_546 ?
O14 K3 O17 94.2(11) . 2_646 ?
O14 K3 O17 115.7(8) . 1_445 ?
O14 K3 O17 56.1(6) 1_455 1_445 ?
O14 K3 O17 56.1(6) 2_656 2_646 ?
O14 K3 O17 115.7(8) 2_556 2_646 ?
O14 K3 O17 178.4(19) 1_455 2_646 ?
O14 K3 O17 64.8(7) . 1_545 ?
O14 K3 O18A 143.7(11) 2_556 1_445 ?
O14 K3 O18A 143.7(11) . 2_646 ?
O14 K3 O18A 126.0(10) 1_455 2_646 ?
O14 K3 O18A 72.6(11) . 1_445 ?
O14 K3 O18A 81.6(10) 2_656 2_646 ?
O14 K3 O18A 126.0(10) 2_656 1_445 ?
O14 K3 O18A 81.6(10) 1_455 1_445 ?
O14 K3 O18A 72.6(11) 2_556 2_646 ?
O17 K3 W6A 62.5(9) 2_546 2_646 ?
O17 K3 W6A 115.9(13) 1_445 2_646 ?
O17 K3 W6A 115.9(13) 2_646 1_445 ?
O17 K3 W6A 86.6(10) 1_545 2_646 ?
O17 K3 W6A 26.4(6) 2_646 2_646 ?
O17 K3 W6A 86.6(10) 2_546 1_445 ?
O17 K3 W6A 62.5(9) 1_545 1_445 ?
O17 K3 W6A 26.4(6) 1_445 1_445 ?
O17 K3 W6B 84.9(9) 2_646 1_545 ?
O17 K3 W6B 114.7(14) 1_545 2_546 ?
O17 K3 W6B 21.7(8) 2_546 2_546 ?
O17 K3 W6B 84.9(9) 1_445 2_546 ?
O17 K3 W6B 68.7(8) 2_646 2_546 ?
O17 K3 W6B 21.7(8) 1_545 1_545 ?
O17 K3 W6B 68.7(8) 1_445 1_545 ?
O17 K3 W6B 114.7(14) 2_546 1_545 ?
O17 K3 K3 43.5(7) 1_445 1_455 ?
O17 K3 K3 43.5(7) 2_646 1_655 ?
O17 K3 K3 128.8(8) 1_545 1_455 ?
O17 K3 K3 128.8(8) 2_546 1_655 ?
O17 K3 K3 51.2(8) 2_546 1_455 ?
O17 K3 K3 136.5(7) 2_646 1_455 ?
O17 K3 K3 136.5(7) 1_445 1_655 ?
O17 K3 K3 51.2(8) 1_545 1_655 ?
O17 K3 K4 77.1(11) 2_646 1_445 ?
O17 K3 K4 73.5(12) 1_545 1_445 ?
O17 K3 K4 105.8(10) 1_545 2_656 ?
O17 K3 K4 77.1(11) 1_445 2_646 ?
O17 K3 K4 133.7(12) 2_646 1_455 ?
O17 K3 K4 46.8(10) 2_646 2_646 ?
O17 K3 K4 41.9(11) 2_546 1_445 ?
O17 K3 K4 46.8(10) 1_445 1_445 ?
O17 K3 K4 105.8(10) 2_546 1_455 ?
O17 K3 K4 102.1(9) 1_445 1_455 ?
O17 K3 K4 138.7(13) 1_545 1_455 ?
O17 K3 K4 102.1(9) 2_646 2_656 ?
O17 K3 K4 138.7(13) 2_546 2_656 ?
O17 K3 K4 73.5(12) 2_546 2_646 ?
O17 K3 K4 41.9(11) 1_545 2_646 ?
O17 K3 K4 133.7(12) 1_445 2_656 ?
O17 K3 O14 115.9(8) 2_546 2_656 ?
O17 K3 O14 93.7(11) 2_546 1_455 ?
O17 K3 O14 93.7(11) 1_545 2_656 ?
O17 K3 O14 115.9(8) 1_545 1_455 ?
O17 K3 O17 63.5(13) 1_545 2_646 ?
O17 K3 O17 122.3(19) 1_445 2_646 ?
O17 K3 O17 85.3(12) 1_545 1_445 ?
O17 K3 O17 114(2) 2_546 1_545 ?
O17 K3 O17 85.3(12) 2_546 2_646 ?
O17 K3 O17 63.5(14) 2_546 1_445 ?
O17 K3 O18A 106.0(15) 2_546 1_445 ?
O17 K3 O18A 53.5(10) 1_445 1_445 ?
O17 K3 O18A 53.5(10) 2_646 2_646 ?
O17 K3 O18A 36.5(10) 1_545 1_445 ?
O17 K3 O18A 97.4(11) 2_646 1_445 ?
O17 K3 O18A 36.5(10) 2_546 2_646 ?
O17 K3 O18A 106.0(14) 1_545 2_646 ?
O17 K3 O18A 97.4(12) 1_445 2_646 ?
O18A K3 W6A 27.7(6) 2_646 2_646 ?
O18A K3 W6A 27.7(6) 1_445 1_445 ?
O18A K3 W6A 115.3(11) 2_646 1_445 ?
O18A K3 W6A 115.3(11) 1_445 2_646 ?
O18A K3 W6B 120.7(12) 2_646 1_545 ?
O18A K3 W6B 15.9(6) 1_445 1_545 ?
O18A K3 W6B 120.7(12) 1_445 2_546 ?
O18A K3 W6B 15.9(6) 2_646 2_546 ?
O18A K3 K3 84.9(6) 1_445 1_655 ?
O18A K3 K3 84.9(6) 2_646 1_455 ?
O18A K3 K3 95.1(6) 2_646 1_655 ?
O18A K3 K3 95.1(6) 1_445 1_455 ?
O18A K3 K4 113.0(9) 2_646 1_455 ?
O18A K3 K4 120.8(10) 2_646 2_656 ?
O18A K3 K4 66.7(10) 2_646 2_646 ?
O18A K3 K4 59.2(10) 1_445 2_646 ?
O18A K3 K4 59.2(10) 2_646 1_445 ?
O18A K3 K4 120.8(10) 1_445 1_455 ?
O18A K3 K4 113.0(10) 1_445 2_656 ?
O18A K3 K4 66.7(10) 1_445 1_445 ?
O18A K3 O18A 122.3(17) 1_445 2_646 ?
W5 K4 W5 117.3(12) 2_656 . ?
W5 K4 W6A 62.4(6) 2_656 2_656 ?
W5 K4 W6A 168.6(9) 2_656 . ?
W5 K4 W6B 155.2(9) 2_656 . ?
W5 K4 W6B 57.9(6) . . ?
W5 K4 K3 66.8(8) 2_656 1_655 ?
W5 K4 K3 124.2(10) 2_656 1_665 ?
W5 K4 K3 118.4(11) . 1_665 ?
W5 K4 K3 64.7(7) . 1_655 ?
W5 K4 K3 59.7(6) . . ?
W5 K4 K3 60.9(7) 2_656 . ?
W5 K4 K4 80.8(5) 2_656 1_455 ?
W5 K4 K4 99.2(5) 2_656 1_655 ?
W5 K4 O18A 70.5(9) 2_656 2_756 ?
W6A K4 W5 155.7(9) 2_656 . ?
W6A K4 W5 59.7(6) . . ?
W6A K4 W6A 115.2(12) 2_656 . ?
W6A K4 W6B 13.34(17) . . ?
W6A K4 W6B 111.1(11) 2_656 . ?
W6A K4 K3 107.2(9) 2_656 . ?
W6A K4 K3 127.3(12) 2_656 1_655 ?
W6A K4 K3 117.3(10) . 1_655 ?
W6A K4 K3 111.7(8) . . ?
W6A K4 K3 68.3(8) 2_656 1_665 ?
W6A K4 K3 60.6(7) . 1_665 ?
W6A K4 K4 87.8(5) . 1_455 ?
W6A K4 K4 74.4(5) 2_656 1_455 ?
W6A K4 K4 92.2(5) . 1_655 ?
W6A K4 K4 105.6(5) 2_656 1_655 ?
W6A K4 O18A 32.0(7) 2_656 2_756 ?
W6B K4 W5 170.3(10) 2_656 . ?
W6B K4 W5 63.1(6) 2_656 2_656 ?
W6B K4 W6A 14.6(2) 2_656 2_656 ?
W6B K4 W6A 117.8(12) 2_656 . ?
W6B K4 W6B 117.2(12) 2_656 . ?
W6B K4 K3 116.4(10) 2_656 . ?
W6B K4 K3 102.4(7) . . ?
W6B K4 K3 62.6(7) 2_656 1_665 ?
W6B K4 K3 121.7(11) 2_656 1_655 ?
W6B K4 K4 89.0(5) 2_656 1_455 ?
W6B K4 K4 91.0(5) 2_656 1_655 ?
W6B K4 O18A 17.6(6) 2_656 2_756 ?
K3 K4 W6B 120.9(10) 1_655 . ?
K3 K4 W6B 67.4(8) 1_665 . ?
K3 K4 K3 164.6(10) 1_665 . ?
K3 K4 K3 55.5(8) 1_655 . ?
K3 K4 K3 139.3(9) 1_655 1_665 ?
K4 K4 W5 93.7(16) 2_756 . ?
K4 K4 W5 71(3) 2_656 . ?
K4 K4 W5 81.6(5) 1_455 . ?
K4 K4 W5 98.4(5) 1_655 . ?
K4 K4 W5 92(3) 2_656 2_656 ?
K4 K4 W5 103.8(15) 2_756 2_656 ?
K4 K4 W6A 87.6(15) 2_756 . ?
K4 K4 W6A 85(3) 2_656 2_656 ?
K4 K4 W6A 110.1(15) 2_756 2_656 ?
K4 K4 W6A 77(3) 2_656 . ?
K4 K4 W6B 100(3) 2_656 2_656 ?
K4 K4 W6B 105.5(5) 1_655 . ?
K4 K4 W6B 64(3) 2_656 . ?
K4 K4 W6B 74.5(5) 1_455 . ?
K4 K4 W6B 100.9(16) 2_756 . ?
K4 K4 W6B 95.6(14) 2_756 2_656 ?
K4 K4 K3 110.7(6) 1_455 1_655 ?
K4 K4 K3 55.2(5) 1_455 . ?
K4 K4 K3 70.1(5) 2_756 1_665 ?
K4 K4 K3 55.8(7) 2_656 . ?
K4 K4 K3 109.8(5) 1_455 1_665 ?
K4 K4 K3 124.4(6) 2_756 . ?
K4 K4 K3 124.8(5) 1_655 . ?
K4 K4 K3 69.3(6) 1_655 1_655 ?
K4 K4 K3 70.2(5) 1_655 1_665 ?
K4 K4 K3 108.9(7) 2_656 1_665 ?
K4 K4 K3 69.2(6) 2_756 1_655 ?
K4 K4 K3 109.8(7) 2_656 1_655 ?
K4 K4 K4 180.00(6) 1_655 1_455 ?
K4 K4 K4 174.7(16) 2_756 1_455 ?
K4 K4 K4 167(4) 2_656 1_655 ?
K4 K4 K4 5.3(16) 2_756 1_655 ?
K4 K4 K4 162(5) 2_656 2_756 ?
K4 K4 K4 13(4) 2_656 1_455 ?
K4 K4 O14 66(2) 2_656 . ?
K4 K4 O14 90(2) 2_656 2_656 ?
K4 K4 O14 104.0(15) 2_756 . ?
K4 K4 O15 91.9(19) 2_756 . ?
K4 K4 O15 70(4) 2_656 . ?
K4 K4 O15 88(4) 2_656 2_656 ?
K4 K4 O15 110.1(19) 2_756 2_656 ?
K4 K4 O17 103.3(15) 2_756 . ?
K4 K4 O17 67(2) 2_656 . ?
K4 K4 O17 90(2) 2_656 2_656 ?
K4 K4 O18A 116(3) 2_656 2_756 ?
K4 K4 O18A 78.2(14) 2_756 2_756 ?
O14 K4 W5 27.3(10) 2_656 2_656 ?
O14 K4 W5 25.8(9) . . ?
O14 K4 W5 91.2(15) 2_656 . ?
O14 K4 W5 91.7(15) . 2_656 ?
O14 K4 W6A 150.6(17) 2_656 . ?
O14 K4 W6A 89.4(14) 2_656 2_656 ?
O14 K4 W6A 84.2(12) . . ?
O14 K4 W6A 140.9(15) . 2_656 ?
O14 K4 W6B 144.0(16) 2_656 . ?
O14 K4 W6B 90.2(14) 2_656 2_656 ?
O14 K4 W6B 79.7(11) . . ?
O14 K4 W6B 151.4(17) . 2_656 ?
O14 K4 K3 42.5(11) 2_656 1_655 ?
O14 K4 K3 34.9(10) . . ?
O14 K4 K3 41.9(11) 2_656 . ?
O14 K4 K3 144.1(16) . 1_665 ?
O14 K4 K3 50.4(11) . 1_655 ?
O14 K4 K3 148.4(15) 2_656 1_665 ?
O14 K4 K4 99.0(14) 2_656 2_756 ?
O14 K4 K4 83.7(11) 2_656 1_455 ?
O14 K4 K4 96.3(11) 2_656 1_655 ?
O14 K4 K4 72.9(10) . 1_455 ?
O14 K4 K4 107.1(10) . 1_655 ?
O14 K4 O14 66(2) 2_656 . ?
O14 K4 O15 58.9(14) 2_656 2_656 ?
O14 K4 O15 54.4(12) . . ?
O14 K4 O15 120.7(19) 2_656 . ?
O14 K4 O17 102.8(13) . . ?
O14 K4 O17 157.1(19) 2_656 . ?
O14 K4 O17 117.2(16) 2_656 2_656 ?
O14 K4 O18A 161.9(19) . 2_756 ?
O14 K4 O18A 95.5(15) 2_656 2_756 ?
O15 K4 W5 29.7(8) . . ?
O15 K4 W5 31.8(9) 2_656 2_656 ?
O15 K4 W5 145.5(16) . 2_656 ?
O15 K4 W5 143.5(16) 2_656 . ?
O15 K4 W6A 30.6(8) 2_656 2_656 ?
O15 K4 W6A 30.0(8) . . ?
O15 K4 W6A 144.6(16) 2_656 . ?
O15 K4 W6A 139.8(15) . 2_656 ?
O15 K4 W6B 137.2(14) 2_656 . ?
O15 K4 W6B 146.6(17) . 2_656 ?
O15 K4 W6B 29.5(8) . . ?
O15 K4 W6B 33.4(9) 2_656 2_656 ?
O15 K4 K3 96.0(13) 2_656 1_665 ?
O15 K4 K3 89.9(13) . 1_665 ?
O15 K4 K3 84.9(11) . . ?
O15 K4 K3 97.8(14) 2_656 1_655 ?
O15 K4 K3 83.9(12) 2_656 . ?
O15 K4 K3 91.4(12) . 1_655 ?
O15 K4 K4 75.2(8) 2_656 1_455 ?
O15 K4 K4 82.8(8) . 1_455 ?
O15 K4 K4 97.2(8) . 1_655 ?
O15 K4 K4 104.8(8) 2_656 1_655 ?
O15 K4 O14 118.5(19) 2_656 . ?
O15 K4 O15 157.9(12) 2_656 . ?
O15 K4 O17 116.4(17) 2_656 . ?
O15 K4 O18A 143.7(18) . 2_756 ?
O15 K4 O18A 46.0(11) 2_656 2_756 ?
O17 K4 W5 89.9(12) 2_656 2_656 ?
O17 K4 W5 146.1(16) 2_656 . ?
O17 K4 W5 145.0(13) . 2_656 ?
O17 K4 W5 82.4(11) . . ?
O17 K4 W6A 28.2(8) 2_656 2_656 ?
O17 K4 W6A 89.5(14) 2_656 . ?
O17 K4 W6A 87.6(12) . 2_656 ?
O17 K4 W6A 28.3(7) . . ?
O17 K4 W6B 92.6(13) . 2_656 ?
O17 K4 W6B 28.6(8) 2_656 2_656 ?
O17 K4 W6B 24.6(7) . . ?
O17 K4 W6B 88.8(13) 2_656 . ?
O17 K4 K3 149.2(14) 2_656 1_655 ?
O17 K4 K3 48.4(10) . 1_665 ?
O17 K4 K3 145.0(14) . 1_655 ?
O17 K4 K3 130.9(13) 2_656 . ?
O17 K4 K3 118.1(11) . . ?
O17 K4 K3 41.1(10) 2_656 1_665 ?
O17 K4 K4 99.1(12) 2_656 2_756 ?
O17 K4 K4 96.5(10) 2_656 1_655 ?
O17 K4 K4 73.6(9) . 1_455 ?
O17 K4 K4 106.4(9) . 1_655 ?
O17 K4 K4 83.5(10) 2_656 1_455 ?
O17 K4 O14 155.7(18) 2_656 . ?
O17 K4 O15 54.0(11) . . ?
O17 K4 O15 58.4(12) 2_656 2_656 ?
O17 K4 O15 118.1(19) 2_656 . ?
O17 K4 O17 64.1(16) 2_656 . ?
O17 K4 O18A 33.2(10) 2_656 2_756 ?
O17 K4 O18A 94.0(14) . 2_756 ?
O18A K4 W5 170.2(13) 2_756 . ?
O18A K4 W6A 113.9(14) 2_756 . ?
O18A K4 W6B 117.8(13) 2_756 . ?
O18A K4 K3 116.4(11) 2_756 1_655 ?
O18A K4 K3 129.6(12) 2_756 . ?
O18A K4 K3 53.8(8) 2_756 1_665 ?
O18A K4 K4 106.2(8) 2_756 1_455 ?
O18A K4 K4 73.8(8) 2_756 1_655 ?
W1 O1 W1 6.3(10) 2_755 1_655 ?
W1 O1 W1 146(4) 2_755 . ?
W1 O1 W1 152(3) . 1_655 ?
W1 O1 K2 105(4) 2_755 1_645 ?
W1 O1 K2 94(3) . 2_645 ?
W1 O1 K2 120(4) 2_755 2_645 ?
W1 O1 K2 108(3) . 1_645 ?
W1 O1 K2 113(3) 1_655 2_645 ?
W1 O1 K2 99(3) 1_655 1_645 ?
K2 O1 K2 14.5(9) 1_645 2_645 ?
O1 O1 W1 21(10) 2_755 . ?
O1 O1 W1 157(10) 2_755 1_655 ?
O1 O1 W1 153(10) 2_755 2_755 ?
O1 O1 K2 80(3) 2_755 2_645 ?
O1 O1 K2 93(3) 2_755 1_645 ?
W1 O2 W1 21.4(5) . 2_655 ?
W1 O2 W3 151.0(18) . . ?
W1 O2 K2 91.7(13) 2_655 . ?
W1 O2 K2 104.2(13) . 2 ?
W1 O2 K2 99.7(13) . 1_655 ?
W1 O2 K2 112.7(13) 2_655 1_655 ?
W1 O2 K2 104.0(14) . . ?
W1 O2 K2 88.7(12) 2_655 2 ?
W1 O2 K2 103.9(14) . 2_655 ?
W1 O2 K2 112.9(14) 2_655 2_655 ?
W3 O2 W1 144.5(17) . 2_655 ?
W3 O2 K2 102.8(12) . 1_655 ?
W3 O2 K2 101.9(13) . 2_655 ?
W3 O2 K2 100.4(12) . . ?
W3 O2 K2 96.6(12) . 2 ?
K2 O2 K2 71.3(9) . 1_655 ?
K2 O2 K2 82.6(10) 1_655 2 ?
K2 O2 K2 11.4(6) . 2 ?
K2 O2 K2 59.1(12) 2_655 . ?
K2 O2 K2 12.4(7) 2_655 1_655 ?
K2 O2 K2 70.3(10) 2_655 2 ?
W1 O3 W1 21.3(5) . 2_655 ?
W1 O3 W2 148.4(19) . 1_545 ?
W1 O3 K2 113.6(16) 2_655 2_645 ?
W1 O3 K2 105.2(16) . 2_645 ?
W1 O3 K2 101.1(14) . 1_645 ?
W1 O3 K2 113.6(15) 2_655 1_645 ?
W1 O3 K2 92.0(14) 2_655 1_545 ?
W1 O3 K2 104.2(15) . 1_545 ?
W2 O3 W1 137.5(18) 1_545 2_655 ?
W2 O3 K2 106.0(14) 1_545 2_645 ?
W2 O3 K2 96.5(13) 1_545 1_545 ?
W2 O3 K2 108.4(13) 1_545 1_645 ?
K2 O3 K2 12.4(7) 2_645 1_645 ?
K2 O3 K2 57.7(10) 2_645 1_545 ?
K2 O3 K2 69.8(9) 1_545 1_645 ?
W2 O4 W2 168.6(14) . 1_455 ?
W2 O5 W4 153.0(18) . . ?
W2 O5 K1 108.9(13) . 1_565 ?
W4 O5 K1 98.0(13) . 1_565 ?
W2 O6 W3 149.9(12) . 1_565 ?
W2 O6 K1 106.2(13) . 1_665 ?
W2 O6 K1 96.8(12) . 1_565 ?
W3 O6 K1 102.8(12) 1_565 1_665 ?
W3 O6 K1 101.7(12) 1_565 1_565 ?
K1 O6 K1 67.6(4) 1_565 1_665 ?
W2 O7 K2 105.1(14) . 2_655 ?
W2 O7 K2 104.6(13) . 2 ?
W2 O7 K2 102.9(13) . 1_655 ?
W2 O7 K2 106.9(14) . . ?
W3 O7 W2 142.8(12) . . ?
W3 O7 K2 109.2(15) . . ?
W3 O7 K2 96.9(12) . 1_655 ?
W3 O7 K2 99.8(14) . 2_655 ?
W3 O7 K2 108.5(14) . 2 ?
K2 O7 K2 60.8(8) . 2_655 ?
K2 O7 K2 74.2(7) 2_655 2 ?
K2 O7 K2 84.3(7) 2 1_655 ?
K2 O7 K2 13.4(8) . 2 ?
K2 O7 K2 10.1(8) 2_655 1_655 ?
K2 O7 K2 70.8(6) . 1_655 ?
W3 O8 W3 169.0(14) . 1_455 ?
W3 O8 K2 108.5(10) . 2 ?
W3 O8 K2 95.1(9) . . ?
W3 O8 K2 93.1(8) 1_455 . ?
W3 O8 K2 79.7(7) 1_455 2 ?
K2 O8 K2 13.5(7) . 2 ?
W3 O9 W4 150.3(17) . . ?
W3 O9 K1 111.1(12) . . ?
W4 O9 K1 98.5(13) . . ?
W4 O10 W4 158(4) . 1_655 ?
W4 O11 W6A 142.6(19) . . ?
W4 O11 W6B 133.2(19) . . ?
W4 O11 K1 103.6(16) . 1_565 ?
W4 O11 K1 116.6(17) . 1_665 ?
W6A O11 K1 103.3(13) . 1_565 ?
W6A O11 K1 95.2(12) . 1_665 ?
W6B O11 W6A 24.3(4) . . ?
W6B O11 K1 110.2(13) . 1_665 ?
W6B O11 K1 88.6(12) . 1_565 ?
K1 O11 K1 74.9(10) 1_565 1_665 ?
W4 O12 W5 137.5(17) . . ?
W4 O12 K1 101.9(13) . . ?
W4 O12 K1 117.7(14) . 1_655 ?
W5 O12 K1 104.2(11) . 1_655 ?
W5 O12 K1 95.8(11) . . ?
K1 O12 K1 73.8(9) . 1_655 ?
W5 O13 W5 159(4) . 1_655 ?
W5 O13 K1 111(3) . 1_655 ?
W5 O13 K1 88(2) 1_655 1_655 ?
W5 O14 K3 140(2) . . ?
W5 O14 K3 117.1(18) . 1_655 ?
W5 O14 K4 109.3(18) . 2_656 ?
W5 O14 K4 108.7(18) . . ?
K3 O14 K3 86.8(14) . 1_655 ?
K3 O14 K4 105.9(17) . . ?
K3 O14 K4 94.7(16) . 2_656 ?
K4 O14 K3 81.9(15) . 1_655 ?
K4 O14 K3 102.3(17) 2_656 1_655 ?
K4 O14 K4 23.9(13) 2_656 . ?
W5 O15 W6B 150.9(16) . . ?
W5 O15 K4 96.7(14) . . ?
W5 O15 K4 94.5(14) . 2_656 ?
W6A O15 W5 167.6(12) . . ?
W6A O15 W6B 27.5(5) . . ?
W6A O15 K4 95.0(13) . . ?
W6A O15 K4 97.8(14) . 2_656 ?
W6B O15 K4 93.6(13) . 2_656 ?
W6B O15 K4 101.2(13) . . ?
K4 O15 K4 22.1(12) 2_656 . ?
W5 O16 W6A 132.4(10) . 1_545 ?
W5 O16 W6B 140.3(10) . 1_545 ?
W5 O16 K1 101.2(11) . 1_655 ?
W5 O16 K1 111.6(14) . . ?
W6A O16 K1 116.0(14) 1_545 . ?
W6A O16 K1 92.1(10) 1_545 1_655 ?
W6B O16 W6A 26.7(5) 1_545 1_545 ?
W6B O16 K1 109.6(12) 1_545 1_655 ?
W6B O16 K1 100.6(13) 1_545 . ?
K1 O16 K1 74.1(5) . 1_655 ?
W6A O17 K3 106.0(14) . 1_665 ?
W6A O17 K3 149.3(17) . 1_565 ?
W6A O17 K4 101.8(14) . . ?
W6A O17 K4 107.3(15) . 2_656 ?
W6B O17 W6A 29.8(6) . . ?
W6B O17 K3 125.3(16) . 1_565 ?
W6B O17 K3 132.7(16) . 1_665 ?
W6B O17 K4 105.9(16) . 2_656 ?
W6B O17 K4 112.7(15) . . ?
K3 O17 K3 85.3(12) 1_565 1_665 ?
K3 O17 K4 107.7(14) 1_565 . ?
K4 O17 K3 104.5(14) 2_656 1_665 ?
K4 O17 K3 96.9(16) 2_656 1_565 ?
K4 O17 K3 84.7(14) . 1_665 ?
K4 O17 K4 23.3(13) 2_656 . ?
W6A O18A W6A 170(2) . 1_655 ?
W6A O18A K1 92.4(14) . 1_665 ?
W6A O18A K1 89.5(12) 1_655 1_665 ?
W6A O18A K3 88.8(12) . 1_665 ?
W6A O18A K3 98.6(12) 1_655 1_665 ?
W6A O18A K4 104.3(15) . 2_756 ?
W6A O18A K4 72.2(12) 1_655 2_756 ?
W6B O18A W6A 163(3) 1_655 . ?
W6B O18A W6A 7.7(9) 1_655 1_655 ?
W6B O18A K1 85.1(19) 1_655 1_665 ?
W6B O18A K3 106(2) 1_655 1_665 ?
W6B O18A K4 76(2) 1_655 2_756 ?
K1 O18A K4 160.3(14) 1_665 2_756 ?
K3 O18A K1 124.6(13) 1_665 1_665 ?
K3 O18A K4 67.0(11) 1_665 2_756 ?
O18B O18A W6A 152(5) . 1_655 ?
O18B O18A W6A 23(4) . . ?
O18B O18A W6B 145(5) . 1_655 ?
O18B O18A K1 71(5) . 1_665 ?
O18B O18A K3 109(4) . 1_665 ?
O18B O18A K4 123(5) . 2_756 ?
W6A O18B W6B 156(5) . 1_655 ?
W6A O18B W6B 11.0(14) . . ?
W6A O18B K1 122(3) . 1_665 ?
W6B O18B W6B 167(3) 1_655 . ?
W6B O18B K1 82.4(18) 1_655 1_665 ?
W6B O18B K1 111(2) . 1_665 ?
O18A O18B W6A 139(7) . . ?
O18A O18B W6B 20(3) . 1_655 ?
O18A O18B W6B 149(6) . . ?
O18A O18B K1 95(5) . 1_665 ?

loop_
_geom_bond_atom_site_label_1
_geom_bond_atom_site_label_2
_geom_bond_distance
_geom_bond_site_symmetry_2
_geom_bond_publ_flag
W1 W1 0.712(11) 2_655 ?
W1 W1 3.106(11) 2_755 ?
W1 K2 3.87(4) 2_645 ?
W1 K2 4.06(3) . ?
W1 K2 3.78(3) 2_655 ?
W1 O1 1.82(11) . ?
W1 O1 1.43(11) 2_755 ?
W1 O1 2.11(11) 1_455 ?
W1 O2 1.95(3) 2_655 ?
W1 O2 1.86(3) . ?
W1 O3 1.86(4) . ?
W1 O3 1.96(4) 2_655 ?
W2 K1 4.029(18) 1_565 ?
W2 K2 3.98(3) . ?
W2 K2 4.25(2) 2 ?
W2 K2 3.94(3) 2_655 ?
W2 O3 1.94(4) 1_565 ?
W2 O4 1.615(12) . ?
W2 O4 2.221(12) 1_655 ?
W2 O5 1.85(3) . ?
W2 O6 1.90(4) . ?
W2 O7 1.93(4) . ?
W3 K1 4.169(19) . ?
W3 K1 4.37(2) 1_655 ?
W3 K2 4.24(3) 1_655 ?
W3 K2 4.33(3) 2 ?
W3 K2 4.02(2) . ?
W3 K2 3.79(3) 2_655 ?
W3 O2 1.94(3) . ?
W3 O6 1.92(4) 1_545 ?
W3 O7 1.90(4) . ?
W3 O8 1.66(2) . ?
W3 O8 2.18(2) 1_655 ?
W3 O9 1.85(3) . ?
W4 K1 3.95(3) . ?
W4 K1 3.84(3) 1_565 ?
W4 O5 1.97(3) . ?
W4 O9 1.99(3) . ?
W4 O10 1.66(10) . ?
W4 O10 2.23(10) 1_455 ?
W4 O11 1.78(3) . ?
W4 O12 1.89(3) . ?
W5 K1 4.283(18) 1_655 ?
W5 K1 3.919(17) . ?
W5 K3 4.068(19) . ?
W5 K3 4.058(19) 1_655 ?
W5 K4 3.57(4) 2_656 ?
W5 K4 3.78(4) . ?
W5 O12 2.10(3) . ?
W5 O13 2.15(8) 1_455 ?
W5 O13 1.73(8) . ?
W5 O14 1.74(4) . ?
W5 O15 1.89(4) . ?
W5 O16 1.91(3) . ?
W6A W6B 2.902(7) 1_655 ?
W6A W6B 0.924(7) . ?
W6A K3 3.89(2) 1_665 ?
W6A K4 3.65(4) 2_656 ?
W6A K4 3.73(4) . ?
W6A O11 2.20(4) . ?
W6A O15 1.87(4) . ?
W6A O16 2.04(3) 1_565 ?
W6A O17 1.80(3) . ?
W6A O18A 2.03(4) 1_455 ?
W6A O18A 1.81(4) . ?
W6A O18B 1.09(5) . ?
W6B K1 3.68(2) 1_565 ?
W6B K3 3.95(2) 1_565 ?
W6B K4 3.61(4) 2_656 ?
W6B O11 2.20(4) . ?
W6B O15 1.99(4) . ?
W6B O16 1.94(3) 1_565 ?
W6B O17 1.79(3) . ?
W6B O18A 1.12(4) 1_455 ?
W6B O18B 1.97(5) . ?
W6B O18B 1.88(5) 1_455 ?
K1 K1 3.8184(5) 1_455 ?
K1 K1 3.8184(5) 1_655 ?
K1 O5 3.03(4) 1_545 ?
K1 O6 3.53(3) 1_445 ?
K1 O6 3.33(2) 1_545 ?
K1 O9 3.13(4) . ?
K1 O11 3.26(4) 1_445 ?
K1 O11 3.01(5) 1_545 ?
K1 O12 3.25(4) 1_455 ?
K1 O12 3.10(4) . ?
K1 O13 3.35(7) 1_455 ?
K1 O16 2.79(2) . ?
K1 O16 3.48(3) 1_455 ?
K1 O18A 3.60(4) 1_445 ?
K1 O18B 3.42(6) 1_445 ?
K2 K2 3.00(4) 2_655 ?
K2 K2 3.8184(5) 1_455 ?
K2 K2 0.83(4) 2 ?
K2 O1 3.24(6) 1_465 ?
K2 O1 3.29(7) 2_665 ?
K2 O2 2.88(4) 2_655 ?
K2 O2 3.18(4) . ?
K2 O2 3.36(4) 1_455 ?
K2 O2 3.66(5) 2 ?
K2 O3 3.40(4) 1_465 ?
K2 O3 2.94(5) 2_665 ?
K2 O3 3.26(5) 1_565 ?
K2 O7 2.97(3) . ?
K2 O7 2.97(3) 2_655 ?
K2 O7 3.34(3) 2 ?
K2 O7 3.57(3) 1_455 ?
K2 O8 3.52(3) . ?
K2 O8 3.51(4) 2 ?
K3 K3 3.8184(6) 1_655 ?
K3 K3 3.8184(6) 1_455 ?
K3 K4 3.81(6) 2_656 ?
K3 K4 3.98(6) 2_646 ?
K3 K4 3.98(6) 1_445 ?
K3 K4 3.81(6) 1_455 ?
K3 O14 2.58(5) 2_556 ?
K3 O14 2.96(4) 2_656 ?
K3 O14 2.96(4) 1_455 ?
K3 O14 2.58(5) . ?
K3 O17 2.64(4) 2_546 ?
K3 O17 2.99(4) 2_646 ?
K3 O17 2.99(4) 1_445 ?
K3 O17 2.64(4) 1_545 ?
K3 O18A 3.49(4) 2_646 ?
K3 O18A 3.49(4) 1_445 ?
K4 K4 3.8184(8) 1_655 ?
K4 K4 1.15(6) 2_656 ?
K4 K4 3.8184(8) 1_455 ?
K4 K4 2.71(6) 2_756 ?
K4 O14 2.85(6) . ?
K4 O14 2.60(6) 2_656 ?
K4 O15 2.88(4) 2_656 ?
K4 O15 3.06(4) . ?
K4 O17 2.91(6) . ?
K4 O17 2.68(5) 2_656 ?
K4 O18A 3.71(5) 2_756 ?
O1 O1 0.4(2) 2_755 ?
O18A O18B 0.84(6) . ?

loop_
_twin_individual_id
_twin_individual_mass_fraction_refined
1 0.23947
2 0.26214
3 0.25936
4 0.23903
